data_7012334
loop_
_publ_author_name
'Ghiladi, Morten'
'Gomez, Jonnes T.'
'Hazell, Alan'
'Kofod, Pauli'
'Lumtscher, Jan'
'McKenzie, Christine J.'

_publ_section_title
;
 H3O2--, O22-- and O2&#x02D9;-- bridging ligands in cobalt(III) complexes of
 an acyclic phenolate-hinged dinucleating ligand
;
_journal_coden_ASTM DTARAF
_journal_issue 7
_journal_name_full 'Dalton Transactions'
_journal_page_first 1320
_journal_page_last 1325
_journal_paper_doi 10.1039/b210091f
_journal_year 2003
_chemical_formula_moiety 'C38 H49 Co2 N10 O9, Cl O4,3.875(H2 O)'
_chemical_formula_sum 'C38 H48.75 Cl Co2 N10 O12.875'
_chemical_formula_weight 1006.99
_chemical_name_common '[Co2(bpbp)(NH2NHCO2)2](ClO4).3.875H2O'
_space_group_IT_number 2
_symmetry_cell_setting triclinic
_symmetry_space_group_name_Hall '-P 1'
_symmetry_space_group_name_H-M 'P -1'
_atom_type_scat_source IntTabIV
_cell_angle_alpha 85.545(3)
_cell_angle_beta 84.364(3)
_cell_angle_gamma 78.741(3)
_cell_formula_units_Z 2
_cell_length_a 10.823(2)
_cell_length_b 12.824(2)
_cell_length_c 16.787(2)
_cell_measurement_reflns_used 6668
_cell_measurement_temperature 295
_cell_measurement_theta_max 27.5
_cell_measurement_theta_min 1.9
_cell_volume 2270.0(6)
_computing_cell_refinement 'SAINT (Siemens, 1995)'
_computing_data_collection 'SMART (Siemens, 1995)'
_computing_data_reduction 'SAINT (Siemens, 1995)'
_computing_molecular_graphics
;                                  
ORTEP-III (Burnett & Johnson, 1996), KRYSTAL                    
;
_computing_publication_material KRYSTAL
_computing_structure_refinement 'modified ORFLS(1962), KRYSTAL'
_computing_structure_solution
;                                  
SIR97 (Altomare et al., 1997) KRYSTAL                           
;
_diffrn_ambient_temperature 295
_diffrn_measurement_device 'Siemens SMART CCD diffractometer'
_diffrn_measurement_method
;                                  
\w rotation scans with narrow     
frames                             
;
_diffrn_radiation_monochromator graphite
_diffrn_radiation_source 'x-ray tube'
_diffrn_radiation_type 'Mo K\a'
_diffrn_radiation_wavelength 0.71073
_diffrn_reflns_av_R_equivalents 0.072
_diffrn_reflns_limit_h_max 14
_diffrn_reflns_limit_h_min -13
_diffrn_reflns_limit_k_max 16
_diffrn_reflns_limit_k_min -16
_diffrn_reflns_limit_l_max 21
_diffrn_reflns_limit_l_min -21
_diffrn_reflns_number 28542
_diffrn_reflns_reduction_process 11537
_diffrn_reflns_theta_max 27.5
_diffrn_reflns_theta_min 1.9
_diffrn_standards_decay_% 0
_exptl_absorpt_coefficient_mu 0.862
_exptl_absorpt_correction_T_max 0.951
_exptl_absorpt_correction_T_min 0.832
_exptl_absorpt_correction_type integration
_exptl_absorpt_process_details 'XPREP (Siemens, 1995)'
_exptl_crystal_colour pink
_exptl_crystal_density_diffrn 1.473
_exptl_crystal_density_method 'not measured'
_exptl_crystal_description plate
_exptl_crystal_F_000 1045.50
_exptl_crystal_size_max 0.22
_exptl_crystal_size_mid 0.16
_exptl_crystal_size_min 0.06
_refine_diff_density_max 0.80(9)
_refine_diff_density_min -0.67(9)
_refine_ls_extinction_method none
_refine_ls_goodness_of_fit_ref 1.108
_refine_ls_hydrogen_treatment mixed
_refine_ls_matrix_type full
_refine_ls_number_constraints 2
_refine_ls_number_parameters 603
_refine_ls_number_reflns 6231
_refine_ls_number_restraints 0
_refine_ls_R_factor_gt 0.056
_refine_ls_shift/su_max 0.0005
_refine_ls_shift/su_mean 0.00003
_refine_ls_structure_factor_coef F
_refine_ls_weighting_details
;                                  
w =   1/{[\s~cs~(F^2^)+B +(1+A)F^2^]^1/2^-|F|}^2^                          
A = 0.03, B = 0.5
;
_refine_ls_weighting_scheme calc
_refine_ls_wR_factor_ref 0.052
_reflns_number_gt 6233
_reflns_number_total 10436
_reflns_threshold_expression I>1.5\s(I)
_cod_data_source_file b210091f.txt
_cod_data_source_block newjtg77
_cod_depositor_comments
;
The following automatic conversions were performed:

'_atom_site_thermal_displace_type' tag value 'Uij' was replaced with
'Uani' value 65 times.

Automatic conversion script
Id: cif_fix_values 1646 2011-03-28 12:23:43Z adriana 
;
_cod_original_cell_volume 2270.0(5)
_cod_original_formula_sum 'C38 H48.75 Cl1 Co2 N10 O12.875'
_cod_database_code 7012334

loop_
_symmetry_equiv_pos_as_xyz
+x,+y,+z
-x,-y,-z

loop_
_atom_site_aniso_label
_atom_site_aniso_U_11
_atom_site_aniso_U_22
_atom_site_aniso_U_33
_atom_site_aniso_U_12
_atom_site_aniso_U_13
_atom_site_aniso_U_23
Co1 0.0387(4) 0.0377(4) 0.0363(3) -0.0038(3) -0.0028(3) 0.0021(3)
Co2 0.0380(4) 0.0367(4) 0.0340(3) -0.0059(3) -0.0004(3) 0.0021(3)
O1 0.040(2) 0.040(2) 0.033(2) -0.006(1) -0.003(1) 0.000(1)
N1 0.052(3) 0.031(3) 0.041(2) -0.006(2) 0.000(2) 0.000(2)
N2 0.068(3) 0.054(3) 0.032(2) -0.011(2) -0.001(2) 0.000(2)
C1 0.046(3) 0.039(3) 0.046(3) 0.005(2) 0.002(2) 0.006(2)
O2 0.092(3) 0.054(2) 0.043(2) -0.006(2) 0.009(2) 0.013(2)
O3 0.052(2) 0.042(2) 0.042(2) -0.009(2) 0.001(2) 0.004(2)
N3 0.041(3) 0.047(3) 0.055(3) -0.007(2) -0.002(2) 0.012(2)
N4 0.068(3) 0.056(3) 0.040(2) -0.004(2) 0.001(2) 0.013(2)
C2 0.037(3) 0.065(4) 0.040(3) 0.005(3) -0.005(2) 0.004(3)
O4 0.051(2) 0.049(2) 0.035(2) -0.006(2) -0.003(1) 0.001(1)
O5 0.063(3) 0.106(3) 0.038(2) -0.015(2) -0.012(2) -0.003(2)
N11 0.042(2) 0.047(3) 0.048(2) -0.002(2) -0.002(2) -0.003(2)
N21 0.036(2) 0.045(3) 0.047(2) -0.008(2) -0.002(2) -0.002(2)
N31 0.045(3) 0.058(3) 0.041(2) -0.008(2) -0.006(2) 0.006(2)
N41 0.040(2) 0.037(2) 0.039(2) -0.011(2) -0.002(2) -0.002(2)
N51 0.047(3) 0.037(2) 0.040(2) -0.003(2) -0.006(2) -0.001(2)
N61 0.039(2) 0.029(2) 0.041(2) -0.004(2) -0.003(2) 0.002(2)
C12 0.048(3) 0.062(4) 0.061(3) -0.009(3) -0.001(3) -0.003(3)
C13 0.055(4) 0.086(5) 0.072(4) -0.004(4) 0.008(3) -0.006(3)
C14 0.051(4) 0.098(5) 0.086(5) 0.016(4) 0.006(3) -0.015(4)
C15 0.066(4) 0.067(4) 0.068(4) 0.013(3) -0.001(3) -0.004(3)
C16 0.047(3) 0.053(3) 0.048(3) 0.006(3) -0.006(2) -0.010(3)
C17 0.058(3) 0.038(3) 0.047(3) 0.004(3) -0.003(2) -0.004(2)
C22 0.052(3) 0.048(4) 0.065(4) -0.015(3) 0.003(3) -0.006(3)
C23 0.074(4) 0.052(4) 0.089(5) -0.020(3) 0.007(4) -0.020(3)
C24 0.082(5) 0.082(5) 0.077(4) -0.029(4) -0.003(4) -0.033(4)
C25 0.054(4) 0.079(5) 0.056(3) -0.011(3) -0.012(3) -0.014(3)
C26 0.033(3) 0.051(3) 0.053(3) -0.008(2) -0.005(2) -0.008(2)
C27 0.045(3) 0.055(4) 0.047(3) 0.000(3) -0.010(2) -0.001(2)
C32 0.050(4) 0.084(4) 0.047(3) -0.016(3) -0.005(3) 0.002(3)
C33 0.043(4) 0.125(6) 0.060(4) -0.009(4) -0.010(3) 0.014(4)
C34 0.054(4) 0.104(6) 0.079(5) 0.017(4) -0.011(3) 0.022(4)
C35 0.060(4) 0.073(4) 0.073(4) 0.009(3) -0.008(3) 0.009(3)
C36 0.044(3) 0.047(3) 0.052(3) 0.000(3) -0.002(2) 0.013(3)
C37 0.049(3) 0.038(3) 0.059(3) 0.002(2) -0.003(2) 0.000(2)
C42 0.051(3) 0.042(3) 0.048(3) -0.014(2) -0.003(2) -0.004(2)
C43 0.058(4) 0.041(3) 0.071(4) -0.017(3) -0.005(3) 0.004(3)
C44 0.067(4) 0.058(4) 0.062(4) -0.017(3) 0.006(3) 0.019(3)
C45 0.059(4) 0.056(4) 0.043(3) -0.009(3) 0.008(2) 0.001(2)
C46 0.036(3) 0.041(3) 0.039(3) -0.006(2) -0.001(2) 0.002(2)
C47 0.040(3) 0.046(3) 0.041(3) -0.004(2) 0.002(2) -0.007(2)
C52 0.052(3) 0.034(3) 0.040(3) -0.006(2) -0.004(2) 0.006(2)
C53 0.041(3) 0.035(3) 0.040(3) -0.009(2) -0.004(2) -0.001(2)
C54 0.044(3) 0.038(3) 0.040(3) -0.012(2) -0.007(2) 0.004(2)
C55 0.043(3) 0.043(3) 0.039(3) -0.013(2) -0.007(2) 0.001(2)
C56 0.059(3) 0.049(3) 0.035(3) -0.015(3) -0.004(2) -0.003(2)
C57 0.093(5) 0.074(4) 0.051(3) -0.028(4) -0.020(3) -0.005(3)
C58 0.077(4) 0.069(4) 0.038(3) -0.019(3) -0.014(3) 0.005(3)
C59 0.068(4) 0.078(4) 0.054(3) -0.014(3) 0.010(3) 0.000(3)
C62 0.043(3) 0.039(3) 0.048(3) -0.011(2) -0.005(2) -0.005(2)
C63 0.037(3) 0.037(3) 0.044(3) -0.009(2) -0.006(2) -0.001(2)
C64 0.045(3) 0.041(3) 0.041(3) -0.013(2) -0.004(2) -0.010(2)
C65 0.033(3) 0.041(3) 0.035(2) -0.014(2) -0.006(2) 0.001(2)
Cl1 0.065(1) 0.068(1) 0.053(1) -0.015(1) 0.010(1) 0.005(1)
O8 0.217(6) 0.101(4) 0.086(3) -0.045(4) 0.084(4) -0.019(3)
O9 0.394(12) 0.069(4) 0.176(6) -0.052(5) 0.165(7) -0.019(4)
O10 0.277(10) 0.286(10) 0.104(5) -0.154(9) -0.019(5) -0.001(5)
O11 0.113(6) 0.314(11) 0.194(7) 0.044(6) 0.031(5) 0.108(7)
O12 0.118(4) 0.099(3) 0.073(3) -0.018(3) 0.022(3) 0.003(2)
O13 0.130(5) 0.121(4) 0.086(3) 0.002(3) 0.008(3) 0.031(3)
O14 0.097(4) 0.085(4) 0.118(5) -0.018(3) 0.017(3) -0.037(3)
O15 0.123(6) 0.091(4) 0.115(5) -0.027(4) 0.025(4) -0.016(3)
O16 0.013(12) 0.014(11) 0.058(15) -0.010(9) 0.002(10) -0.007(10)

loop_
_atom_site_label
_atom_site_type_symbol
_atom_site_fract_x
_atom_site_fract_y
_atom_site_fract_z
_atom_site_U_iso_or_equiv
_atom_site_thermal_displace_type
_atom_site_occupancy
Co1 Co 0.67610(6) 0.23022(5) 0.66869(4) 0.0383(4) Uani 1.
Co2 Co 0.31631(6) 0.34362(5) 0.68745(3) 0.0368(4) Uani 1.
O1 O 0.4957(3) 0.2763(2) 0.7303(2) 0.038(2) Uani 1.
N1 N 0.5925(4) 0.1519(4) 0.5860(2) 0.042(3) Uani 1.
N2 N 0.6281(4) 0.1970(3) 0.5092(2) 0.052(3) Uani 1.
C1 C 0.6655(5) 0.2942(4) 0.5041(3) 0.046(3) Uani 1.
O2 O 0.6915(4) 0.3320(3) 0.4351(2) 0.066(3) Uani 1.
O3 O 0.6700(3) 0.3374(2) 0.5694(2) 0.046(2) Uani 1.
N3 N 0.3988(5) 0.4432(4) 0.5962(3) 0.049(3) Uani 1.
N4 N 0.3730(4) 0.4092(4) 0.5228(2) 0.057(3) Uani 1.
C2 C 0.3369(5) 0.3139(4) 0.5215(3) 0.050(3) Uani 1.
O4 O 0.3244(3) 0.2592(2) 0.5880(2) 0.046(2) Uani 1.
O5 O 0.3195(3) 0.2833(3) 0.4549(2) 0.069(3) Uani 1.
N11 N 0.8599(4) 0.1443(3) 0.6179(2) 0.047(3) Uani 1.
N21 N 0.7510(3) 0.3116(3) 0.7509(2) 0.043(3) Uani 1.
N31 N 0.1355(4) 0.4485(3) 0.6599(2) 0.049(3) Uani 1.
N41 N 0.2285(3) 0.2427(3) 0.7686(2) 0.038(2) Uani 1.
N51 N 0.7307(4) 0.1013(3) 0.7565(2) 0.042(2) Uani 1.
N61 N 0.2669(3) 0.4448(3) 0.7863(2) 0.037(2) Uani 1.
C12 C 0.9413(5) 0.1831(4) 0.5633(3) 0.057(4) Uani 1.
C13 C 1.0591(6) 0.1259(5) 0.5412(4) 0.073(4) Uani 1.
C14 C 1.0967(6) 0.0264(6) 0.5764(4) 0.083(5) Uani 1.
C15 C 1.0132(6) -0.0150(5) 0.6320(3) 0.071(4) Uani 1.
C16 C 0.8964(5) 0.0465(4) 0.6513(3) 0.051(3) Uani 1.
C17 C 0.8008(5) 0.0096(4) 0.7128(3) 0.049(3) Uani 1.
C22 C 0.7349(5) 0.4173(4) 0.7520(3) 0.055(4) Uani 1.
C23 C 0.7595(6) 0.4677(5) 0.8158(4) 0.071(5) Uani 1.
C24 C 0.7991(6) 0.4064(6) 0.8837(4) 0.077(5) Uani 1.
C25 C 0.8149(5) 0.2982(5) 0.8837(3) 0.062(4) Uani 1.
C26 C 0.7911(4) 0.2524(4) 0.8164(3) 0.045(3) Uani 1.
C27 C 0.8152(5) 0.1332(4) 0.8106(3) 0.050(3) Uani 1.
C32 C 0.0517(5) 0.4313(5) 0.6111(3) 0.060(4) Uani 1.
C33 C -0.0579(6) 0.5040(6) 0.5985(3) 0.078(5) Uani 1.
C34 C -0.0802(6) 0.5974(6) 0.6367(4) 0.084(5) Uani 1.
C35 C 0.0036(6) 0.6152(5) 0.6881(4) 0.072(4) Uani 1.
C36 C 0.1114(5) 0.5389(4) 0.6983(3) 0.050(3) Uani 1.
C37 C 0.2073(5) 0.5505(4) 0.7535(3) 0.050(3) Uani 1.
C42 C 0.2297(5) 0.1408(4) 0.7594(3) 0.046(3) Uani 1.
C43 C 0.1871(5) 0.0741(4) 0.8194(3) 0.056(4) Uani 1.
C44 C 0.1455(5) 0.1138(5) 0.8927(3) 0.064(4) Uani 1.
C45 C 0.1455(5) 0.2193(4) 0.9035(3) 0.053(3) Uani 1.
C46 C 0.1864(4) 0.2822(4) 0.8397(3) 0.039(3) Uani 1.
C47 C 0.1763(4) 0.4000(4) 0.8445(3) 0.043(3) Uani 1.
C52 C 0.6140(5) 0.0750(4) 0.8009(3) 0.043(3) Uani 1.
C53 C 0.5475(4) 0.1659(4) 0.8495(3) 0.038(3) Uani 1.
C54 C 0.5469(4) 0.1539(4) 0.9326(3) 0.040(3) Uani 1.
C55 C 0.4969(4) 0.2365(4) 0.9812(3) 0.041(3) Uani 1.
C56 C 0.4925(5) 0.2255(4) 1.0723(3) 0.047(3) Uani 1.
C57 C 0.5431(6) 0.3182(5) 1.1031(3) 0.070(4) Uani 1.
C58 C 0.5728(5) 0.1217(4) 1.1023(3) 0.060(4) Uani 1.
C59 C 0.3552(6) 0.2308(5) 1.1069(3) 0.068(4) Uani 1.
C62 C 0.3833(4) 0.4523(4) 0.8227(3) 0.043(3) Uani 1.
C63 C 0.4435(4) 0.3469(4) 0.8599(3) 0.039(3) Uani 1.
C64 C 0.4455(4) 0.3327(4) 0.9424(3) 0.041(3) Uani 1.
C65 C 0.4956(4) 0.2627(4) 0.8109(2) 0.035(3) Uani 1.
Cl1 Cl 0.9630(2) 0.1945(1) 1.1193(1) 0.064(1) Uani 1.
O8 O 0.8992(6) 0.1825(4) 1.1938(3) 0.138(5) Uani 1.
O9 O 0.9657(9) 0.2928(4) 1.0910(4) 0.224(9) Uani 1.
O10 O 0.9087(9) 0.1472(7) 1.0640(4) 0.209(9) Uani 1.
O11 O 1.0770(7) 0.1291(7) 1.1128(5) 0.228(9) Uani 1.
O12 O 0.6864(5) 0.2035(4) 1.3109(2) 0.099(4) Uani 1.
O13 O 0.4481(5) 0.3712(4) 1.3238(3) 0.119(4) Uani 1.
O14 O 0.6449(5) -0.0764(4) 0.5395(3) 0.100(5) Uani 0.875(9)
O15 O 0.4123(6) -0.0326(4) 0.6176(3) 0.110(5) Uani 0.875
O16 O 0.5456(19) -0.0862(15) 0.6132(13) 0.028(13) Uani 0.125
HN1a H 0.499(5) 0.169(4) 0.592(3) 0.07(2) Uiso 1.
HN1b H 0.612(4) 0.083(3) 0.587(2) 0.03(1) Uiso 1.
HN3a H 0.477(5) 0.431(4) 0.601(3) 0.06(2) Uiso 1.
HN3b H 0.374(5) 0.516(5) 0.594(3) 0.09(2) Uiso 1.
HN2 H 0.6260 0.1609 0.4622 0.062 Uiso 1.
HN4 H 0.3807 0.4526 0.4748 0.068 Uiso 1.
H12 H 0.9164 0.2525 0.5390 0.068 Uiso 1.
H13 H 1.1140 0.1551 0.5018 0.087 Uiso 1.
H14 H 1.1786 -0.0137 0.5629 0.099 Uiso 1.
H15 H 1.0361 -0.0845 0.6565 0.085 Uiso 1.
H17a H 0.7435 -0.0209 0.6867 0.059 Uiso 1.
H17b H 0.8431 -0.0422 0.7494 0.059 Uiso 1.
H22 H 0.7049 0.4595 0.7063 0.066 Uiso 1.
H23 H 0.7496 0.5430 0.8138 0.085 Uiso 1.
H24 H 0.8151 0.4392 0.9294 0.093 Uiso 1.
H25 H 0.8419 0.2548 0.9295 0.075 Uiso 1.
H27a H 0.9005 0.1099 0.7905 0.060 Uiso 1.
H27b H 0.8011 0.1005 0.8626 0.060 Uiso 1.
H32 H 0.0681 0.3668 0.5842 0.072 Uiso 1.
H33 H -0.1165 0.4897 0.5642 0.093 Uiso 1.
H34 H -0.1534 0.6497 0.6275 0.101 Uiso 1.
H35 H -0.0121 0.6787 0.7162 0.087 Uiso 1.
H37a H 0.2702 0.5843 0.7248 0.061 Uiso 1.
H37b H 0.1671 0.5926 0.7962 0.061 Uiso 1.
H42 H 0.2614 0.1126 0.7092 0.056 Uiso 1.
H43 H 0.1866 0.0020 0.8103 0.067 Uiso 1.
H44 H 0.1170 0.0692 0.9356 0.076 Uiso 1.
H45 H 0.1178 0.2482 0.9540 0.064 Uiso 1.
H47a H 0.0930 0.4345 0.8342 0.052 Uiso 1.
H47b H 0.1922 0.4133 0.8971 0.052 Uiso 1.
H52a H 0.6359 0.0135 0.8357 0.052 Uiso 1.
H52b H 0.5592 0.0612 0.7637 0.052 Uiso 1.
H54 H 0.5820 0.0866 0.9568 0.048 Uiso 1.
H57a H 0.5404 0.3114 1.1600 0.084 Uiso 1.
H57b H 0.4922 0.3840 1.0869 0.084 Uiso 1.
H57c H 0.6279 0.3164 1.0814 0.084 Uiso 1.
H58a H 0.5701 0.1149 1.1592 0.072 Uiso 1.
H58b H 0.6579 0.1196 1.0812 0.072 Uiso 1.
H58c H 0.5424 0.0639 1.0841 0.072 Uiso 1.
H59a H 0.3525 0.2240 1.1638 0.081 Uiso 1.
H59b H 0.3226 0.1746 1.0880 0.081 Uiso 1.
H59c H 0.3057 0.2972 1.0905 0.081 Uiso 1.
H62a H 0.3628 0.5025 0.8630 0.051 Uiso 1.
H62b H 0.4415 0.4756 0.7824 0.051 Uiso 1.
H64 H 0.4101 0.3914 0.9739 0.049 Uiso 1.

loop_
_geom_angle_atom_site_label_1
_geom_angle_atom_site_label_2
_geom_angle_atom_site_label_3
_geom_angle
O1 Co1 O3 102.7(1)
O1 Co1 N1 89.4(1)
O1 Co1 N11 166.3(1)
O1 Co1 N21 88.4(1)
O1 Co1 N51 92.5(1)
O3 Co1 N1 78.3(1)
O3 Co1 N21 101.2(1)
O3 Co1 N51 164.8(1)
O3 Co1 N11 89.3(1)
N1 Co1 N11 86.5(2)
N1 Co1 N21 177.6(2)
N1 Co1 N51 101.1(2)
N11 Co1 N21 95.8(1)
N11 Co1 N51 75.5(1)
N21 Co1 N51 80.1(1)
O1 Co2 O4 100.3(1)
O1 Co2 N3 92.4(2)
O1 Co2 N31 165.3(1)
O1 Co2 N41 90.7(1)
O1 Co2 N61 91.8(1)
O4 Co2 N3 78.4(2)
O4 Co2 N31 93.0(1)
O4 Co2 N41 97.4(1)
O4 Co2 N61 167.8(1)
N3 Co2 N31 84.3(2)
N3 Co2 N41 175.2(2)
N3 Co2 N61 102.9(2)
N31 Co2 N41 93.6(1)
N31 Co2 N61 75.1(1)
N41 Co2 N61 80.7(1)
Co1 O1 C65 113.8(2)
Co2 O1 C65 114.9(2)
Co1 O1 Co2 131.3(1)
Co1 N1 N2 104.9(3)
Co1 O3 C1 113.0(3)
Co2 N3 N4 105.2(3)
Co2 o4 C2 114.1(3)
Co1 N11 C12 127.0(3)
Co1 N11 C16 114.7(3)
Co1 N21 C22 124.8(3)
Co1 N21 C26 115.0(3)
Co2 N31 C32 127.9(4)
Co2 N31 C36 113.4(3)
Co2 N41 C42 125.3(3)
Co2 N41 C46 115.1(3)
Co1 N51 C17 107.5(3)
Co1 N51 C27 109.5(3)
Co1 N51 C52 108.3(3)
Co2 N61 C37 107.1(3)
Co2 N61 C47 108.8(3)
Co2 N61 C62 108.8(3)
N1 N2 C1 118.8(4)
O2 C1 O3 126.0(5)
N2 C1 O2 116.2(5)
N2 C1 O3 117.8(4)
N3 N4 C2 119.3(4)
O5 C2 O4 123.5(5)
N4 C2 O5 118.1(5)
N4 C2 O4 118.4(5)
C12 N11 C16 118.0(4)
C22 N21 C26 118.3(4)
C32 N31 C36 118.8(5)
C42 N41 C46 118.7(4)
C17 N51 C27 108.9(4)
C17 N51 C52 110.7(4)
C27 N51 C52 111.9(3)
C37 N61 C62 110.0(3)
C37 N61 C47 110.3(3)
C47 N61 C62 111.8(3)
N11 C12 C13 122.3(5)
C12 C13 C14 119.4(5)
C13 C14 C15 118.8(6)
C14 C15 C16 118.8(5)
N11 C16 C15 122.6(5)
N11 C16 C17 114.8(4)
C15 C16 C17 122.6(5)
N51 C17 C16 109.4(4)
N21 C22 C23 123.0(5)
C22 C23 C24 118.6(5)
C23 C24 C25 119.0(5)
C24 C25 C26 119.4(5)
N21 C26 C25 121.7(5)
N21 C26 C27 116.3(4)
C25 C26 C27 121.8(5)
N51 C27 C26 111.6(4)
N31 C32 C33 122.2(6)
C32 C33 C34 118.6(6)
C33 C34 C35 119.8(6)
C34 C35 C36 118.7(6)
N31 C36 C35 121.9(5)
N31 C36 C37 115.5(4)
C35 C36 C37 122.6(5)
N61 C37 C36 109.8(4)
N41 C42 C43 122.9(4)
C42 C43 C44 118.5(5)
C43 C44 C45 119.2(4)
C44 C45 C46 119.0(4)
N41 C46 C45 121.6(4)
N41 C46 C47 116.4(4)
C45 C46 C47 121.9(4)
N61 C47 C46 113.0(3)
N51 C52 C53 110.4(4)
C54 C53 C65 121.3(4)
C52 C53 C54 118.7(4)
C52 C53 C65 119.9(4)
C53 C54 C55 122.2(4)
C54 C55 C64 116.2(4)
C54 C55 C56 123.5(4)
C56 C55 C64 120.2(4)
C55 C56 C58 112.1(4)
C58 C56 C59 109.4(4)
C57 C56 C58 107.9(4)
C55 C56 C59 109.1(4)
C55 C56 C57 109.6(4)
C57 C56 C59 108.7(4)
N61 C62 C63 111.5(4)
C64 C63 C65 120.4(4)
C62 C63 C64 119.8(4)
C62 C63 C65 119.8(4)
C55 C64 C63 123.0(4)
O1 C65 C53 122.3(4)
O1 C65 C63 120.8(4)
C53 C65 C63 116.9(4)
O14 O16 O15 125.1(15)
O8 Cl1 O9 116.7(3)
O8 Cl1 O10 108.9(4)
O8 Cl1 O11 112.2(4)
O9 Cl1 O10 107.0(5)
O9 Cl1 O11 113.5(5)
O10 Cl1 O11 96.3(6)
Co1 N1 HN1b 118(3)
Co1 N1 HN1a 113(3)
Co1 O3 HN3a 97(1)
Co2 N3 HN3a 107(3)
Co2 N3 HN3b 122(4)
Co2 O4 HN1a 100(1)
HN1a N1 HN1b 106(4)
N2 N1 HN1b 110(3)
N2 N1 HN1a 105(3)
C1 N2 HN2 120.6
N1 N2 HN2 120.6
HN3a N3 HN3b 106(5)
N4 N3 HN3a 112(4)
N4 N3 HN3b 106(4)
C2 N4 HN4 120.3
N3 N4 HN4 120.3
N11 C12 H12 118.8
C13 C12 H12 118.8
C14 C13 H13 120.3
C12 C13 H13 120.3
C13 C14 H14 120.6
C15 C14 H14 120.6
C16 C15 H15 120.6
C14 C15 H15 120.6
H17a C17 H17b 109.5
N51 C17 H17a 109.5
C16 C17 H17a 109.5
N51 C17 H17b 109.5
C16 C17 H17b 109.5
N21 C22 H22 118.5
C23 C22 H22 118.5
C22 C23 H23 120.7
C24 C23 H23 120.7
C25 C24 H24 120.5
C23 C24 H24 120.5
C24 C25 H25 120.3
C26 C25 H25 120.3
H27a C27 H27b 109.5
N51 C27 H27a 108.9
C26 C27 H27a 108.9
N51 C27 H27b 108.9
C26 C27 H27b 108.9
N31 C32 H32 118.9
C33 C32 H32 118.9
C34 C33 H33 120.7
C32 C33 H33 120.7
C33 C34 H34 120.1
C35 C34 H34 120.1
C34 C35 H35 120.6
C36 C35 H35 120.6
H37a C37 H37b 109.5
N61 C37 H37a 109.4
C36 C37 H37a 109.4
N61 C37 H37b 109.4
C36 C37 H37b 109.4
N41 C42 H42 118.6
C43 C42 H42 118.6
C44 C43 H43 120.7
C42 C43 H43 120.7
C43 C44 H44 120.4
C45 C44 H44 120.4
C44 C45 H45 120.5
C46 C45 H45 120.5
H47a C47 H47b 109.5
N61 C47 H47a 108.6
C46 C47 H47a 108.6
N61 C47 H47b 108.6
C46 C47 H47b 108.6
H52a C52 H52b 109.5
N51 C52 H52a 109.2
C53 C52 H52a 109.2
N51 C52 H52b 109.2
C53 C52 H52b 109.2
C55 C54 H54 118.9
C53 C54 H54 118.9
H57a C57 H57b 109.4
H57a C57 H57c 109.4
C56 C57 H57a 109.6
H57b C57 H57c 109.5
C56 C57 H57b 109.4
C56 C57 H57c 109.4
H58a C58 H58b 108.8
H58a C58 H58c 108.8
C56 C58 H58a 112.1
H58b C58 H58c 109.5
C56 C58 H58b 108.8
C56 C58 H58c 108.8
H59a C59 H59b 109.6
H59a C59 H59c 109.6
C56 C59 H59a 109.1
H59b C59 H59c 109.5
C56 C59 H59b 109.6
C56 C59 H59c 109.6
H62a C62 H62b 109.5
N61 C62 H62a 109.0
C63 C62 H62a 109.0
N61 C62 H62b 109.0
C63 C62 H62b 109.0
C63 C64 H64 118.5
C55 C64 H64 118.5

loop_
_geom_bond_atom_site_label_1
_geom_bond_atom_site_label_2
_geom_bond_distance
Co1 Co2 3.873(1)
Co1 O1 2.116(3)
Co1 O3 2.074(3)
Co1 N1 2.138(4)
Co1 N11 2.204(4)
Co1 N21 2.104(4)
Co1 N51 2.160(4)
Co2 O1 2.134(3)
Co2 O4 2.045(3)
Co2 N3 2.156(4)
Co2 N31 2.215(4)
Co2 N41 2.094(3)
Co2 N61 2.148(4)
O1 C65 1.352(5)
N1 N2 1.421(5)
N2 C1 1.378(6)
C1 O2 1.249(5)
C1 O3 1.275(5)
N3 N4 1.408(6)
N4 C2 1.356(6)
C2 O4 1.281(5)
C2 O5 1.256(5)
N11 C16 1.337(6)
N11 C12 1.343(6)
N21 C22 1.334(6)
N21 C26 1.344(6)
N31 C36 1.338(6)
N31 C32 1.341(6)
N41 C42 1.326(5)
N41 C46 1.337(5)
N51 C17 1.474(5)
N51 C27 1.482(6)
N51 C52 1.486(6)
N61 C37 1.472(6)
N61 C62 1.476(5)
N61 C47 1.480(5)
C12 C13 1.373(7)
C13 C14 1.368(8)
C14 C15 1.383(8)
C15 C16 1.376(7)
C16 C17 1.505(7)
C22 C23 1.366(7)
C23 C24 1.387(8)
C24 C25 1.365(8)
C25 C26 1.381(7)
C26 C27 1.508(7)
C32 C33 1.381(8)
C33 C34 1.371(9)
C34 C35 1.373(9)
C35 C36 1.384(7)
C36 C37 1.493(7)
C42 C43 1.374(6)
C43 C44 1.369(7)
C44 C45 1.379(7)
C45 C46 1.379(6)
C46 C47 1.500(6)
C52 C53 1.499(6)
C53 C54 1.392(6)
C53 C65 1.396(6)
C54 C55 1.379(6)
C55 C64 1.391(6)
C55 C56 1.523(6)
C56 C58 1.520(7)
C56 C59 1.533(7)
C56 C57 1.545(7)
C62 C63 1.498(6)
C63 C64 1.384(6)
C63 C65 1.403(6)
Cl1 O8 1.381(4)
Cl1 O9 1.316(5)
Cl1 O10 1.382(7)
Cl1 O11 1.350(7)
O14 O16 1.572(20)
O15 O16 1.469(21)
N1 HN1b 0.87(4)
N1 HN1a 0.99(5)
N3 HN3a 0.84(5)
N3 HN3b 0.92(6)
N2 HN2 0.950
N4 HN4 0.950
C12 H12 0.950
C13 H13 0.950
C14 H14 0.950
C15 H15 0.950
C17 H17a 0.950
C17 H17b 0.950
C22 H22 0.950
C23 H23 0.950
C24 H24 0.950
C25 H25 0.950
C27 H27a 0.950
C27 H27b 0.950
C32 H32 0.950
C33 H33 0.950
C34 H34 0.950
C35 H35 0.950
C37 H37a 0.950
C37 H37b 0.950
C42 H42 0.950
C43 H43 0.950
C44 H44 0.950
C45 H45 0.950
C47 H47a 0.950
C47 H47b 0.950
C52 H52a 0.950
C52 H52b 0.950
C54 H54 0.950
C57 H57a 0.950
C57 H57b 0.950
C57 H57c 0.950
C58 H58a 0.950
C58 H58b 0.950
C58 H58c 0.950
C59 H59a 0.950
C59 H59b 0.950
C59 H59c 0.950
C62 H62a 0.950
C62 H62b 0.950
C64 H64 0.950
